data_7004933
loop_
_publ_author_name
'Siedle, Gabriel'
'Lassahn, Paul-Gerhard'
'Lozan, Vasile'
'Janiak, Christoph'
'Kersting, Berthold'

_publ_section_title
;
 Coordination chemistry of dinucleating P2N2S ligands: preparation and
 characterization of cationic palladium complexes.
;
_journal_issue 1
_journal_name_full 'Dalton transactions (Cambridge, England : 2003)'
_journal_page_first 52
_journal_page_last 61
_journal_paper_doi 10.1039/b613789j
_journal_year 2007
_chemical_compound_source
;
Crystals were grown by slow evaporation of a mixed acetonitrile/methanol
solution
;
_chemical_formula_structural
;
[(L3)Pd2(NHCOMe)](ClO4)2MeCNMeOH
;
_chemical_formula_sum 'C45 H52 Cl2 N4 O10 P2 Pd2 S'
_chemical_formula_weight 1186.61
_space_group_IT_number 2
_symmetry_cell_setting triclinic
_symmetry_space_group_name_Hall '-P 1'
_symmetry_space_group_name_H-M 'P -1'
_atom_sites_solution_hydrogens geom
_atom_sites_solution_primary direct
_atom_sites_solution_secondary difmap
_cell_angle_alpha 65.73(3)
_cell_angle_beta 69.65(3)
_cell_angle_gamma 89.49(3)
_cell_formula_units_Z 2
_cell_length_a 12.694(3)
_cell_length_b 14.676(3)
_cell_length_c 15.751(3)
_cell_measurement_temperature 180(2)
_cell_volume 2477.0(13)
_computing_cell_refinement SMART
_computing_data_collection SMART
_computing_data_reduction SAINT
_computing_molecular_graphics 'ORTEP3 (FARRUGIA)'
_computing_structure_refinement 'SHELXL-97 (Sheldrick, 1997)'
_computing_structure_solution 'SHELXS-97 (Sheldrick, 1990)'
_diffrn_ambient_temperature 293(2)
_diffrn_measured_fraction_theta_full 0.931
_diffrn_measured_fraction_theta_max 0.931
_diffrn_measurement_device_type 'BRUKER AXS'
_diffrn_measurement_method hemisphere
_diffrn_radiation_monochromator graphite
_diffrn_radiation_source 'fine-focus sealed tube'
_diffrn_radiation_type MoK\a
_diffrn_radiation_wavelength 0.71073
_diffrn_reflns_av_R_equivalents 0.0297
_diffrn_reflns_av_sigmaI/netI 0.0634
_diffrn_reflns_limit_h_max 16
_diffrn_reflns_limit_h_min -16
_diffrn_reflns_limit_k_max 19
_diffrn_reflns_limit_k_min -19
_diffrn_reflns_limit_l_max 20
_diffrn_reflns_limit_l_min -20
_diffrn_reflns_number 22308
_diffrn_reflns_theta_full 28.34
_diffrn_reflns_theta_max 28.34
_diffrn_reflns_theta_min 1.53
_exptl_absorpt_coefficient_mu 1.000
_exptl_absorpt_correction_T_max 1.00
_exptl_absorpt_correction_T_min 0.85
_exptl_absorpt_correction_type empirical
_exptl_crystal_colour red
_exptl_crystal_density_diffrn 1.591
_exptl_crystal_density_method 'not measured'
_exptl_crystal_description block
_exptl_crystal_F_000 1204
_exptl_crystal_size_max 0.35
_exptl_crystal_size_mid 0.20
_exptl_crystal_size_min 0.20
_refine_diff_density_max 0.994
_refine_diff_density_min -0.747
_refine_diff_density_rms 0.091
_refine_ls_extinction_method none
_refine_ls_goodness_of_fit_ref 0.968
_refine_ls_hydrogen_treatment mixed
_refine_ls_matrix_type full
_refine_ls_number_parameters 595
_refine_ls_number_reflns 11487
_refine_ls_number_restraints 0
_refine_ls_restrained_S_all 0.968
_refine_ls_R_factor_all 0.0706
_refine_ls_R_factor_gt 0.0396
_refine_ls_shift/su_max 0.001
_refine_ls_shift/su_mean 0.000
_refine_ls_structure_factor_coef Fsqd
_refine_ls_weighting_details 'calc w=1/[\s^2^(Fo^2^)+(0.0423P)^2^+0.0000P] where P=(Fo^2^+2Fc^2^)/3'
_refine_ls_weighting_scheme calc
_refine_ls_wR_factor_gt 0.0852
_refine_ls_wR_factor_ref 0.0962
_reflns_number_gt 7651
_reflns_number_total 11487
_reflns_threshold_expression >2sigma(I)
_cod_data_source_file b613789j.txt
_cod_data_source_block 11
_cod_original_cell_volume 2477.0(9)
_cod_original_sg_symbol_H-M P-1
_cod_database_code 7004933

loop_
_symmetry_equiv_pos_as_xyz
'x, y, z'
'-x, -y, -z'

loop_
_atom_site_label
_atom_site_type_symbol
_atom_site_fract_x
_atom_site_fract_y
_atom_site_fract_z
_atom_site_U_iso_or_equiv
_atom_site_adp_type
_atom_site_occupancy
_atom_site_symmetry_multiplicity
_atom_site_calc_flag
_atom_site_refinement_flags
_atom_site_disorder_assembly
_atom_site_disorder_group
Pd1 Pd 1.36392(2) 1.04241(2) -0.37668(2) 0.02835(8) Uani 1 1 d . . .
Pd2 Pd 1.41218(2) 1.25474(2) -0.62548(2) 0.03010(8) Uani 1 1 d . . .
S S 1.40810(7) 1.08171(7) -0.54782(7) 0.0286(2) Uani 1 1 d . . .
P1 P 1.31515(8) 0.98963(8) -0.20886(7) 0.0321(2) Uani 1 1 d . . .
P2 P 1.38005(9) 1.41655(7) -0.67758(8) 0.0349(2) Uani 1 1 d . . .
Cl1 Cl 0.79403(11) 1.29043(8) -0.13830(8) 0.0545(3) Uani 1 1 d . . .
Cl2 Cl 1.05212(10) 1.25151(10) 0.16831(9) 0.0552(3) Uani 1 1 d . . .
N1 N 1.3015(2) 0.8993(2) -0.3381(2) 0.0294(7) Uani 1 1 d . . .
N2 N 1.3314(3) 1.2454(2) -0.7125(2) 0.0361(7) Uani 1 1 d . . .
C1 C 1.2924(3) 1.0208(3) -0.5517(3) 0.0269(8) Uani 1 1 d . . .
C2 C 1.2527(3) 1.0637(3) -0.6311(3) 0.0308(8) Uani 1 1 d . . .
C3 C 1.1710(3) 1.0052(3) -0.6362(3) 0.0354(9) Uani 1 1 d . . .
H3 H 1.1480 1.0339 -0.6903 0.043 Uiso 1 1 calc R . .
C4 C 1.1221(3) 0.9071(3) -0.5657(3) 0.0333(9) Uani 1 1 d . . .
C5 C 1.1600(3) 0.8682(3) -0.4879(3) 0.0325(8) Uani 1 1 d . . .
H5 H 1.1291 0.8025 -0.4387 0.039 Uiso 1 1 calc R . .
C6 C 1.2421(3) 0.9217(3) -0.4785(3) 0.0305(8) Uani 1 1 d . . .
C7 C 1.2614(3) 0.8670(3) -0.3855(3) 0.0321(8) Uani 1 1 d . . .
H7 H 1.2409 0.7971 -0.3564 0.039 Uiso 1 1 calc R . .
C8 C 1.3022(3) 0.8247(3) -0.2407(3) 0.0366(9) Uani 1 1 d . . .
H8A H 1.3799 0.8166 -0.2461 0.044 Uiso 1 1 calc R . .
H8B H 1.2614 0.7595 -0.2220 0.044 Uiso 1 1 calc R . .
C9 C 1.2460(3) 0.8616(3) -0.1616(3) 0.0380(9) Uani 1 1 d . . .
H9A H 1.2543 0.8183 -0.0991 0.046 Uiso 1 1 calc R . .
H9B H 1.1655 0.8605 -0.1491 0.046 Uiso 1 1 calc R . .
C10 C 1.2824(3) 1.1678(3) -0.7081(3) 0.0353(9) Uani 1 1 d . . .
H10 H 1.2622 1.1793 -0.7626 0.042 Uiso 1 1 calc R . .
C11 C 1.3434(4) 1.3445(3) -0.7998(3) 0.0493(12) Uani 1 1 d . . .
H11A H 1.2967 1.3376 -0.8348 0.059 Uiso 1 1 calc R . .
H11B H 1.4220 1.3653 -0.8466 0.059 Uiso 1 1 calc R . .
C12 C 1.3064(4) 1.4226(3) -0.7613(3) 0.0469(11) Uani 1 1 d . . .
H12A H 1.2247 1.4088 -0.7249 0.056 Uiso 1 1 calc R . .
H12B H 1.3259 1.4895 -0.8171 0.056 Uiso 1 1 calc R . .
C13 C 1.0324(3) 0.8474(3) -0.5756(3) 0.0392(9) Uani 1 1 d . . .
C14 C 0.9775(4) 0.7479(4) -0.4801(4) 0.0682(15) Uani 1 1 d . . .
H14A H 1.0360 0.7110 -0.4636 0.102 Uiso 1 1 calc R . .
H14B H 0.9294 0.7078 -0.4916 0.102 Uiso 1 1 calc R . .
H14C H 0.9329 0.7626 -0.4253 0.102 Uiso 1 1 calc R . .
C15 C 0.9383(4) 0.9086(4) -0.5914(4) 0.0707(15) Uani 1 1 d . . .
H15A H 0.9127 0.9347 -0.5421 0.106 Uiso 1 1 calc R . .
H15B H 0.8760 0.8661 -0.5845 0.106 Uiso 1 1 calc R . .
H15C H 0.9666 0.9638 -0.6575 0.106 Uiso 1 1 calc R . .
C16 C 1.0897(4) 0.8233(4) -0.6648(4) 0.0652(15) Uani 1 1 d . . .
H16A H 1.1189 0.8852 -0.7255 0.098 Uiso 1 1 calc R . .
H16B H 1.0352 0.7827 -0.6697 0.098 Uiso 1 1 calc R . .
H16C H 1.1510 0.7868 -0.6555 0.098 Uiso 1 1 calc R . .
C101 C 1.2163(3) 1.0549(3) -0.1491(3) 0.0312(8) Uani 1 1 d . . .
C102 C 1.1991(4) 1.0382(3) -0.0516(3) 0.0408(10) Uani 1 1 d . . .
H102 H 1.2420 0.9970 -0.0187 0.049 Uiso 1 1 calc R . .
C103 C 1.1186(4) 1.0824(3) -0.0037(3) 0.0478(11) Uani 1 1 d . . .
H103 H 1.1073 1.0714 0.0616 0.057 Uiso 1 1 calc R . .
C104 C 1.0547(4) 1.1430(3) -0.0522(3) 0.0491(11) Uani 1 1 d . . .
H104 H 1.0010 1.1735 -0.0199 0.059 Uiso 1 1 calc R . .
C105 C 1.0698(4) 1.1583(4) -0.1471(3) 0.0551(12) Uani 1 1 d . . .
H105 H 1.0251 1.1981 -0.1790 0.066 Uiso 1 1 calc R . .
C106 C 1.1514(3) 1.1149(3) -0.1966(3) 0.0472(11) Uani 1 1 d . . .
H106 H 1.1622 1.1264 -0.2619 0.057 Uiso 1 1 calc R . .
C201 C 1.4344(3) 0.9865(4) -0.1708(3) 0.0446(10) Uani 1 1 d . . .
C202 C 1.4863(4) 1.0755(4) -0.1829(4) 0.0651(14) Uani 1 1 d . . .
H202 H 1.4586 1.1353 -0.2095 0.078 Uiso 1 1 calc R . .
C203 C 1.5785(5) 1.0774(6) -0.1565(4) 0.088(2) Uani 1 1 d . . .
H203 H 1.6134 1.1381 -0.1657 0.105 Uiso 1 1 calc R . .
C204 C 1.6178(5) 0.9899(8) -0.1169(5) 0.101(3) Uani 1 1 d . . .
H204 H 1.6802 0.9911 -0.0990 0.121 Uiso 1 1 calc R . .
C205 C 1.5677(5) 0.8992(6) -0.1026(4) 0.095(2) Uani 1 1 d . . .
H205 H 1.5954 0.8397 -0.0749 0.114 Uiso 1 1 calc R . .
C206 C 1.4748(4) 0.8976(4) -0.1301(3) 0.0628(14) Uani 1 1 d . . .
H206 H 1.4402 0.8370 -0.1211 0.075 Uiso 1 1 calc R . .
C301 C 1.4946(3) 1.5218(3) -0.7407(3) 0.0421(10) Uani 1 1 d . . .
C302 C 1.5326(4) 1.5531(4) -0.6842(4) 0.0590(13) Uani 1 1 d . . .
H302 H 1.4994 1.5204 -0.6143 0.071 Uiso 1 1 calc R . .
C303 C 1.6208(5) 1.6338(5) -0.7315(6) 0.088(2) Uani 1 1 d . . .
H303 H 1.6457 1.6561 -0.6933 0.105 Uiso 1 1 calc R . .
C304 C 1.6703(5) 1.6800(4) -0.8329(6) 0.096(2) Uani 1 1 d . . .
H304 H 1.7291 1.7342 -0.8641 0.115 Uiso 1 1 calc R . .
C305 C 1.6351(5) 1.6483(4) -0.8897(5) 0.090(2) Uani 1 1 d . . .
H305 H 1.6712 1.6800 -0.9594 0.108 Uiso 1 1 calc R . .
C306 C 1.5462(4) 1.5693(4) -0.8452(4) 0.0707(15) Uani 1 1 d . . .
H306 H 1.5214 1.5484 -0.8844 0.085 Uiso 1 1 calc R . .
C401 C 1.2808(3) 1.4376(3) -0.5758(3) 0.0374(9) Uani 1 1 d . . .
C402 C 1.2576(4) 1.3732(3) -0.4764(3) 0.0478(11) Uani 1 1 d . . .
H402 H 1.2962 1.3184 -0.4600 0.057 Uiso 1 1 calc R . .
C403 C 1.1765(4) 1.3903(4) -0.4006(4) 0.0607(13) Uani 1 1 d . . .
H403 H 1.1602 1.3464 -0.3335 0.073 Uiso 1 1 calc R . .
C404 C 1.1207(4) 1.4717(4) -0.4249(4) 0.0636(14) Uani 1 1 d . . .
H404 H 1.0670 1.4838 -0.3745 0.076 Uiso 1 1 calc R . .
C405 C 1.1443(5) 1.5353(4) -0.5240(4) 0.0713(15) Uani 1 1 d . . .
H405 H 1.1058 1.5902 -0.5403 0.086 Uiso 1 1 calc R . .
C406 C 1.2234(4) 1.5192(3) -0.5990(4) 0.0582(13) Uani 1 1 d . . .
H406 H 1.2386 1.5632 -0.6658 0.070 Uiso 1 1 calc R . .
N3 N 1.5176(3) 1.2794(2) -0.5641(2) 0.0350(7) Uani 1 1 d . . .
H3A H 1.5777 1.3226 -0.6074 0.042 Uiso 1 1 calc R . .
O1 O 1.4293(3) 1.1784(2) -0.3954(2) 0.0538(8) Uani 1 1 d . . .
C17 C 1.5133(3) 1.2435(3) -0.4726(3) 0.0355(9) Uani 1 1 d . . .
C18 C 1.6064(4) 1.2832(4) -0.4512(4) 0.0537(12) Uani 1 1 d . . .
H18A H 1.6613 1.3332 -0.5129 0.081 Uiso 1 1 calc R . .
H18B H 1.6430 1.2283 -0.4210 0.081 Uiso 1 1 calc R . .
H18C H 1.5737 1.3132 -0.4060 0.081 Uiso 1 1 calc R . .
O2 O 0.8833(4) 1.3459(3) -0.2323(3) 0.1014(14) Uani 1 1 d . . .
O3 O 0.7820(4) 1.1856(3) -0.1068(4) 0.1007(15) Uani 1 1 d . . .
O4 O 0.6941(4) 1.3240(3) -0.1309(4) 0.142(2) Uani 1 1 d . . .
O5 O 0.8353(5) 1.3038(4) -0.0690(3) 0.143(2) Uani 1 1 d . . .
O6 O 1.1588(3) 1.2341(5) 0.1205(3) 0.1209(19) Uani 1 1 d . . .
O7 O 1.0005(5) 1.3065(4) 0.1033(4) 0.140(2) Uani 1 1 d . . .
O8 O 1.0588(5) 1.2936(5) 0.2316(4) 0.142(2) Uani 1 1 d . . .
O9 O 0.9843(5) 1.1581(4) 0.2263(4) 0.157(2) Uani 1 1 d . . .
N4 N 1.7625(4) 1.4009(3) -0.7137(3) 0.0743(13) Uani 1 1 d . . .
C19 C 1.8386(5) 1.4579(4) -0.7731(4) 0.0631(14) Uani 1 1 d . . .
C20 C 1.9385(5) 1.5311(5) -0.8506(4) 0.100(2) Uani 1 1 d . . .
H20A H 1.9829 1.5024 -0.8938 0.150 Uiso 1 1 calc R . .
H20B H 1.9834 1.5479 -0.8196 0.150 Uiso 1 1 calc R . .
H20C H 1.9148 1.5911 -0.8895 0.150 Uiso 1 1 calc R . .
O10 O 1.6328(5) 1.3877(5) -0.9474(5) 0.158(3) Uani 1 1 d . . .
H10B H 1.6509 1.3390 -0.9742 0.190 Uiso 1 1 d R . .
C21 C 1.7375(10) 1.4400(7) -0.9612(7) 0.155(4) Uani 1 1 d . . .
H21A H 1.7263 1.4540 -0.9046 0.232 Uiso 1 1 calc R . .
H21B H 1.7601 1.5024 -1.0214 0.232 Uiso 1 1 calc R . .
H21C H 1.7959 1.3983 -0.9670 0.232 Uiso 1 1 calc R . .

loop_
_atom_site_aniso_label
_atom_site_aniso_U_11
_atom_site_aniso_U_22
_atom_site_aniso_U_33
_atom_site_aniso_U_23
_atom_site_aniso_U_13
_atom_site_aniso_U_12
Pd1 0.02715(15) 0.02809(15) 0.02480(15) -0.00789(12) -0.00844(12) -0.00065(11)
Pd2 0.03308(16) 0.02633(15) 0.02672(15) -0.00659(12) -0.01247(12) -0.00217(12)
S 0.0258(4) 0.0282(5) 0.0274(5) -0.0082(4) -0.0096(4) 0.0017(4)
P1 0.0284(5) 0.0360(5) 0.0268(5) -0.0093(4) -0.0098(4) 0.0015(4)
P2 0.0412(6) 0.0264(5) 0.0334(5) -0.0066(4) -0.0174(5) -0.0015(4)
Cl1 0.0774(8) 0.0439(6) 0.0357(6) -0.0137(5) -0.0184(6) 0.0143(6)
Cl2 0.0509(7) 0.0641(8) 0.0415(6) -0.0145(6) -0.0174(5) -0.0010(6)
N1 0.0290(16) 0.0255(15) 0.0274(16) -0.0072(13) -0.0088(13) 0.0005(13)
N2 0.0438(19) 0.0321(17) 0.0307(18) -0.0085(15) -0.0181(15) -0.0025(15)
C1 0.0276(18) 0.0274(18) 0.0288(19) -0.0156(16) -0.0101(15) 0.0058(15)
C2 0.034(2) 0.0296(19) 0.030(2) -0.0140(16) -0.0128(16) 0.0028(16)
C3 0.041(2) 0.037(2) 0.034(2) -0.0182(18) -0.0167(18) 0.0052(18)
C4 0.031(2) 0.037(2) 0.040(2) -0.0261(19) -0.0111(17) 0.0051(17)
C5 0.033(2) 0.0270(19) 0.035(2) -0.0140(17) -0.0083(17) 0.0013(16)
C6 0.032(2) 0.0285(19) 0.032(2) -0.0149(16) -0.0107(16) 0.0060(16)
C7 0.034(2) 0.0241(18) 0.031(2) -0.0080(16) -0.0094(17) 0.0050(16)
C8 0.046(2) 0.031(2) 0.028(2) -0.0065(17) -0.0165(18) 0.0043(18)
C9 0.036(2) 0.036(2) 0.030(2) -0.0069(18) -0.0074(17) -0.0005(17)
C10 0.043(2) 0.038(2) 0.026(2) -0.0125(17) -0.0160(17) 0.0033(18)
C11 0.076(3) 0.031(2) 0.034(2) 0.0002(19) -0.031(2) -0.008(2)
C12 0.062(3) 0.033(2) 0.046(3) -0.005(2) -0.035(2) 0.002(2)
C13 0.037(2) 0.044(2) 0.042(2) -0.025(2) -0.0128(19) -0.0018(18)
C14 0.069(3) 0.066(3) 0.062(3) -0.023(3) -0.021(3) -0.025(3)
C15 0.046(3) 0.079(4) 0.109(5) -0.054(4) -0.038(3) 0.013(3)
C16 0.061(3) 0.077(4) 0.068(3) -0.054(3) -0.010(3) -0.010(3)
C101 0.0276(19) 0.034(2) 0.0283(19) -0.0126(17) -0.0073(15) -0.0019(16)
C102 0.052(3) 0.041(2) 0.031(2) -0.0131(19) -0.0188(19) 0.004(2)
C103 0.061(3) 0.049(3) 0.034(2) -0.023(2) -0.012(2) -0.002(2)
C104 0.041(2) 0.049(3) 0.050(3) -0.027(2) -0.001(2) 0.001(2)
C105 0.044(3) 0.068(3) 0.049(3) -0.020(3) -0.018(2) 0.021(2)
C106 0.042(2) 0.066(3) 0.032(2) -0.019(2) -0.0158(19) 0.015(2)
C201 0.032(2) 0.069(3) 0.029(2) -0.018(2) -0.0113(18) 0.005(2)
C202 0.045(3) 0.090(4) 0.053(3) -0.020(3) -0.023(2) -0.010(3)
C203 0.049(3) 0.151(6) 0.057(4) -0.039(4) -0.020(3) -0.019(4)
C204 0.050(4) 0.219(9) 0.065(4) -0.080(6) -0.034(3) 0.029(5)
C205 0.082(5) 0.173(7) 0.071(4) -0.070(5) -0.057(4) 0.075(5)
C206 0.061(3) 0.095(4) 0.050(3) -0.038(3) -0.035(3) 0.035(3)
C301 0.039(2) 0.028(2) 0.050(3) -0.0118(19) -0.012(2) 0.0004(17)
C302 0.047(3) 0.057(3) 0.077(4) -0.033(3) -0.023(3) -0.003(2)
C303 0.057(4) 0.073(4) 0.138(6) -0.052(4) -0.034(4) -0.011(3)
C304 0.048(3) 0.044(3) 0.156(7) -0.033(4) -0.008(4) -0.010(3)
C305 0.075(4) 0.050(3) 0.081(4) 0.003(3) 0.005(3) -0.016(3)
C306 0.069(4) 0.052(3) 0.053(3) -0.004(3) -0.004(3) -0.013(3)
C401 0.038(2) 0.033(2) 0.039(2) -0.0107(18) -0.0168(18) -0.0007(17)
C402 0.048(3) 0.048(3) 0.042(3) -0.013(2) -0.020(2) 0.012(2)
C403 0.058(3) 0.068(3) 0.047(3) -0.018(3) -0.017(2) 0.014(3)
C404 0.053(3) 0.073(4) 0.063(3) -0.035(3) -0.014(3) 0.016(3)
C405 0.073(4) 0.061(3) 0.080(4) -0.032(3) -0.027(3) 0.031(3)
C406 0.069(3) 0.045(3) 0.054(3) -0.014(2) -0.026(3) 0.020(2)
N3 0.0318(17) 0.0339(17) 0.0332(18) -0.0091(15) -0.0118(14) -0.0052(14)
O1 0.068(2) 0.0457(17) 0.0374(17) -0.0147(14) -0.0114(15) -0.0164(15)
C17 0.038(2) 0.033(2) 0.039(2) -0.0185(19) -0.0156(18) 0.0043(17)
C18 0.050(3) 0.068(3) 0.062(3) -0.038(3) -0.031(2) 0.011(2)
O2 0.094(3) 0.099(3) 0.059(2) 0.005(2) -0.016(2) -0.005(3)
O3 0.093(3) 0.045(2) 0.138(4) -0.026(2) -0.032(3) 0.014(2)
O4 0.072(3) 0.088(3) 0.188(5) 0.010(3) -0.047(3) 0.028(3)
O5 0.185(5) 0.164(5) 0.073(3) -0.046(3) -0.043(3) -0.040(4)
O6 0.057(3) 0.250(6) 0.081(3) -0.100(4) -0.019(2) 0.021(3)
O7 0.194(6) 0.128(4) 0.139(5) -0.042(4) -0.132(4) 0.056(4)
O8 0.160(5) 0.209(6) 0.146(5) -0.135(5) -0.087(4) 0.070(4)
O9 0.108(4) 0.126(4) 0.143(5) 0.020(4) -0.035(4) -0.044(3)
N4 0.074(3) 0.058(3) 0.070(3) -0.025(2) -0.006(3) -0.014(2)
C19 0.063(3) 0.052(3) 0.063(3) -0.025(3) -0.011(3) -0.007(3)
C20 0.086(5) 0.080(4) 0.082(4) -0.013(4) 0.001(4) -0.031(4)
O10 0.141(6) 0.180(7) 0.166(6) -0.109(5) -0.031(5) 0.054(5)
C21 0.276(14) 0.142(8) 0.122(7) -0.094(7) -0.119(9) 0.121(9)

loop_
_atom_type_symbol
_atom_type_description
_atom_type_scat_dispersion_real
_atom_type_scat_dispersion_imag
_atom_type_scat_source
C C 0.0033 0.0016 'International Tables Vol C Tables 4.2.6.8 and 6.1.1.4'
H H 0.0000 0.0000 'International Tables Vol C Tables 4.2.6.8 and 6.1.1.4'
N N 0.0061 0.0033 'International Tables Vol C Tables 4.2.6.8 and 6.1.1.4'
O O 0.0106 0.0060 'International Tables Vol C Tables 4.2.6.8 and 6.1.1.4'
P P 0.1023 0.0942 'International Tables Vol C Tables 4.2.6.8 and 6.1.1.4'
S S 0.1246 0.1234 'International Tables Vol C Tables 4.2.6.8 and 6.1.1.4'
Cl Cl 0.1484 0.1585 'International Tables Vol C Tables 4.2.6.8 and 6.1.1.4'
Pd Pd -0.9988 1.0072 'International Tables Vol C Tables 4.2.6.8 and 6.1.1.4'

loop_
_geom_angle_atom_site_label_1
_geom_angle_atom_site_label_2
_geom_angle_atom_site_label_3
_geom_angle
_geom_angle_site_symmetry_1
_geom_angle_site_symmetry_3
_geom_angle_publ_flag
N1 Pd1 O1 171.47(12) . . ?
N1 Pd1 P1 84.91(10) . . ?
O1 Pd1 P1 87.13(9) . . ?
N1 Pd1 S 89.71(9) . . ?
O1 Pd1 S 98.25(9) . . ?
P1 Pd1 S 174.61(4) . . ?
N3 Pd2 N2 168.98(12) . . ?
N3 Pd2 P2 91.88(9) . . ?
N2 Pd2 P2 85.09(10) . . ?
N3 Pd2 S 91.38(9) . . ?
N2 Pd2 S 93.69(9) . . ?
P2 Pd2 S 168.34(4) . . ?
C1 S Pd2 108.60(12) . . ?
C1 S Pd1 106.14(12) . . ?
Pd2 S Pd1 104.98(5) . . ?
C201 P1 C101 106.21(19) . . ?
C201 P1 C9 109.4(2) . . ?
C101 P1 C9 108.34(17) . . ?
C201 P1 Pd1 114.42(14) . . ?
C101 P1 Pd1 117.71(13) . . ?
C9 P1 Pd1 100.32(14) . . ?
C401 P2 C301 104.68(19) . . ?
C401 P2 C12 107.0(2) . . ?
C301 P2 C12 110.1(2) . . ?
C401 P2 Pd2 111.59(13) . . ?
C301 P2 Pd2 121.84(14) . . ?
C12 P2 Pd2 100.98(14) . . ?
O4 Cl1 O3 111.5(3) . . ?
O4 Cl1 O2 114.1(3) . . ?
O3 Cl1 O2 113.9(3) . . ?
O4 Cl1 O5 110.3(4) . . ?
O3 Cl1 O5 103.3(3) . . ?
O2 Cl1 O5 102.8(3) . . ?
O9 Cl2 O6 106.3(4) . . ?
O9 Cl2 O7 105.1(4) . . ?
O6 Cl2 O7 113.6(3) . . ?
O9 Cl2 O8 108.7(4) . . ?
O6 Cl2 O8 109.2(3) . . ?
O7 Cl2 O8 113.4(3) . . ?
C7 N1 C8 117.5(3) . . ?
C7 N1 Pd1 128.4(3) . . ?
C8 N1 Pd1 114.1(2) . . ?
C10 N2 C11 117.3(3) . . ?
C10 N2 Pd2 129.3(3) . . ?
C11 N2 Pd2 113.1(2) . . ?
C6 C1 C2 117.3(3) . . ?
C6 C1 S 119.8(3) . . ?
C2 C1 S 122.7(3) . . ?
C3 C2 C1 119.3(3) . . ?
C3 C2 C10 113.7(3) . . ?
C1 C2 C10 126.9(3) . . ?
C4 C3 C2 124.0(4) . . ?
C5 C4 C3 115.4(3) . . ?
C5 C4 C13 123.3(3) . . ?
C3 C4 C13 121.3(4) . . ?
C4 C5 C6 123.7(3) . . ?
C5 C6 C1 120.2(3) . . ?
C5 C6 C7 113.2(3) . . ?
C1 C6 C7 126.4(3) . . ?
N1 C7 C6 130.4(3) . . ?
N1 C8 C9 108.9(3) . . ?
C8 C9 P1 107.4(3) . . ?
N2 C10 C2 130.1(3) . . ?
N2 C11 C12 108.9(3) . . ?
C11 C12 P2 107.9(3) . . ?
C15 C13 C16 110.0(4) . . ?
C15 C13 C4 110.4(3) . . ?
C16 C13 C4 108.6(3) . . ?
C15 C13 C14 107.6(4) . . ?
C16 C13 C14 109.0(4) . . ?
C4 C13 C14 111.2(3) . . ?
C106 C101 C102 119.5(4) . . ?
C106 C101 P1 120.4(3) . . ?
C102 C101 P1 119.9(3) . . ?
C103 C102 C101 120.0(4) . . ?
C104 C103 C102 120.0(4) . . ?
C105 C104 C103 120.3(4) . . ?
C104 C105 C106 120.3(4) . . ?
C101 C106 C105 119.9(4) . . ?
C202 C201 C206 119.3(4) . . ?
C202 C201 P1 118.9(4) . . ?
C206 C201 P1 121.8(4) . . ?
C203 C202 C201 121.2(6) . . ?
C204 C203 C202 119.1(6) . . ?
C203 C204 C205 121.5(6) . . ?
C204 C205 C206 119.2(6) . . ?
C201 C206 C205 119.7(6) . . ?
C302 C301 C306 119.9(4) . . ?
C302 C301 P2 119.0(3) . . ?
C306 C301 P2 121.0(4) . . ?
C301 C302 C303 119.8(5) . . ?
C304 C303 C302 120.0(6) . . ?
C303 C304 C305 120.7(5) . . ?
C304 C305 C306 120.8(6) . . ?
C305 C306 C301 118.7(6) . . ?
C402 C401 C406 119.3(4) . . ?
C402 C401 P2 122.3(3) . . ?
C406 C401 P2 118.4(3) . . ?
C401 C402 C403 120.1(4) . . ?
C404 C403 C402 119.9(5) . . ?
C403 C404 C405 119.7(5) . . ?
C406 C405 C404 121.0(5) . . ?
C405 C406 C401 120.1(5) . . ?
C17 N3 Pd2 133.0(3) . . ?
C17 O1 Pd1 127.4(3) . . ?
N3 C17 O1 123.6(4) . . ?
N3 C17 C18 119.5(4) . . ?
O1 C17 C18 116.8(4) . . ?
N4 C19 C20 179.3(6) . . ?

loop_
_geom_bond_atom_site_label_1
_geom_bond_atom_site_label_2
_geom_bond_distance
_geom_bond_site_symmetry_2
_geom_bond_publ_flag
Pd1 N1 2.013(3) . ?
Pd1 O1 2.033(3) . ?
Pd1 P1 2.2710(12) . ?
Pd1 S 2.3642(12) . ?
Pd2 N3 2.013(3) . ?
Pd2 N2 2.021(3) . ?
Pd2 P2 2.2566(12) . ?
Pd2 S 2.3134(12) . ?
S C1 1.758(4) . ?
P1 C201 1.805(4) . ?
P1 C101 1.810(4) . ?
P1 C9 1.812(4) . ?
P2 C401 1.802(4) . ?
P2 C301 1.805(4) . ?
P2 C12 1.839(4) . ?
Cl1 O4 1.341(4) . ?
Cl1 O3 1.400(4) . ?
Cl1 O2 1.413(4) . ?
Cl1 O5 1.442(5) . ?
Cl2 O9 1.378(5) . ?
Cl2 O6 1.381(4) . ?
Cl2 O7 1.382(4) . ?
Cl2 O8 1.396(5) . ?
N1 C7 1.266(4) . ?
N1 C8 1.477(4) . ?
N2 C10 1.266(5) . ?
N2 C11 1.498(5) . ?
C1 C6 1.406(5) . ?
C1 C2 1.414(5) . ?
C2 C3 1.397(5) . ?
C2 C10 1.455(5) . ?
C3 C4 1.383(5) . ?
C4 C5 1.375(5) . ?
C4 C13 1.530(5) . ?
C5 C6 1.393(5) . ?
C6 C7 1.459(5) . ?
C8 C9 1.511(5) . ?
C11 C12 1.504(6) . ?
C13 C15 1.516(6) . ?
C13 C16 1.524(6) . ?
C13 C14 1.539(6) . ?
C101 C106 1.375(5) . ?
C101 C102 1.386(5) . ?
C102 C103 1.376(6) . ?
C103 C104 1.375(6) . ?
C104 C105 1.359(6) . ?
C105 C106 1.386(6) . ?
C201 C202 1.379(6) . ?
C201 C206 1.379(6) . ?
C202 C203 1.376(7) . ?
C203 C204 1.355(10) . ?
C204 C205 1.377(10) . ?
C205 C206 1.394(7) . ?
C301 C302 1.370(6) . ?
C301 C306 1.393(6) . ?
C302 C303 1.390(7) . ?
C303 C304 1.351(9) . ?
C304 C305 1.357(9) . ?
C305 C306 1.383(7) . ?
C401 C402 1.378(5) . ?
C401 C406 1.382(6) . ?
C402 C403 1.390(6) . ?
C403 C404 1.369(7) . ?
C404 C405 1.370(7) . ?
C405 C406 1.364(7) . ?
N3 C17 1.296(5) . ?
O1 C17 1.300(5) . ?
C17 C18 1.517(5) . ?
N4 C19 1.118(6) . ?
C19 C20 1.456(7) . ?
O10 C21 1.443(10) . ?
